data_4504203
loop_
_publ_author_name
'Won, Tae-Jin'
'Clegg, Jack K.'
'Lindoy, Leonard F.'
'McMurtrie, John C.'

_publ_section_title
;
 Cobalt(II), Copper(II), and Zinc(II) Framework Systems Derived from
 Ditopic Pyridyl-Acetylacetone and Pyridyl-Pyrazole Ligands
;
_journal_issue 5
_journal_name_full 'Crystal Growth &amp; Design'
_journal_page_first 972
_journal_paper_doi 10.1021/cg0700317
_journal_volume 7
_journal_year 2007
_chemical_formula_moiety 'C20 H20 Cu N2 O4 S2'
_chemical_formula_sum 'C20 H20 Cu N2 O4 S2'
_chemical_formula_weight 480.04
_chemical_name_systematic
; 
 ? 
;
_space_group_IT_number 14
_symmetry_cell_setting monoclinic
_symmetry_space_group_name_Hall '-P 2yn'
_symmetry_space_group_name_H-M 'P 1 21/n 1'
_atom_sites_solution_hydrogens geom
_atom_sites_solution_primary direct
_atom_sites_solution_secondary difmap
_audit_creation_method SHELXL-97
_cell_angle_alpha 90.00
_cell_angle_beta 112.7960(10)
_cell_angle_gamma 90.00
_cell_formula_units_Z 4
_cell_length_a 13.6343(6)
_cell_length_b 11.9334(5)
_cell_length_c 13.7862(6)
_cell_measurement_reflns_used 9325
_cell_measurement_temperature 150(2)
_cell_measurement_theta_max 28.021
_cell_measurement_theta_min 2.341
_cell_volume 2067.86(16)
_computing_cell_refinement 'SAINT (Siemens, 1995)'
_computing_data_collection 'SMART (Siemens, 1995)'
_computing_data_reduction 'SAINT and XPREP (Siemens, 1995)'
_computing_molecular_graphics
;ORTEP-3 (Farrugia, 1997)
WINGX-32 (Farrugia, 1999)
;
_computing_publication_material 'enCIFer 1.0 (CCDC, 2003)'
_computing_structure_refinement 'SHELXL-97 (Sheldrick, 1997)'
_computing_structure_solution 'SIR97 (Altomare, et. al. 1997)'
_diffrn_ambient_temperature 150(2)
_diffrn_measured_fraction_theta_full 0.997
_diffrn_measured_fraction_theta_max 0.975
_diffrn_measurement_device_type 'Siemens SMART 1000 CCD'
_diffrn_measurement_method \w
_diffrn_radiation_monochromator graphite
_diffrn_radiation_source 'sealed tube'
_diffrn_radiation_type MoK\a
_diffrn_radiation_wavelength 0.71073
_diffrn_reflns_av_R_equivalents 0.0280
_diffrn_reflns_av_sigmaI/netI 0.0242
_diffrn_reflns_limit_h_max 18
_diffrn_reflns_limit_h_min -18
_diffrn_reflns_limit_k_max 15
_diffrn_reflns_limit_k_min -15
_diffrn_reflns_limit_l_max 18
_diffrn_reflns_limit_l_min -17
_diffrn_reflns_number 19935
_diffrn_reflns_theta_full 25.00
_diffrn_reflns_theta_max 28.03
_diffrn_reflns_theta_min 1.78
_diffrn_standards_decay_% 0.03
_diffrn_standards_number 192
_exptl_absorpt_coefficient_mu 1.287
_exptl_absorpt_correction_T_max 0.824
_exptl_absorpt_correction_T_min 0.716
_exptl_absorpt_correction_type empirical
_exptl_absorpt_process_details 'SADABS (sheldrick, 1999)'
_exptl_crystal_colour green
_exptl_crystal_density_diffrn 1.542
_exptl_crystal_density_method 'not measured'
_exptl_crystal_description multifaced
_exptl_crystal_F_000 988
_exptl_crystal_size_max 0.36
_exptl_crystal_size_mid 0.19
_exptl_crystal_size_min 0.15
_refine_diff_density_max 0.417
_refine_diff_density_min -0.225
_refine_diff_density_rms 0.062
_refine_ls_extinction_method none
_refine_ls_goodness_of_fit_ref 1.031
_refine_ls_hydrogen_treatment constr
_refine_ls_matrix_type full
_refine_ls_number_parameters 266
_refine_ls_number_reflns 4880
_refine_ls_number_restraints 0
_refine_ls_restrained_S_all 1.031
_refine_ls_R_factor_all 0.0332
_refine_ls_R_factor_gt 0.0271
_refine_ls_shift/su_max 0.002
_refine_ls_shift/su_mean 0.000
_refine_ls_structure_factor_coef Fsqd
_refine_ls_weighting_details 'calc w=1/[\s^2^(Fo^2^)+(0.0399P)^2^+0.7068P] where P=(Fo^2^+2Fc^2^)/3'
_refine_ls_weighting_scheme calc
_refine_ls_wR_factor_gt 0.0694
_refine_ls_wR_factor_ref 0.0725
_reflns_number_gt 4273
_reflns_number_total 4880
_reflns_threshold_expression >2sigma(I)
_cod_data_source_file cg0700317si20070110_094904.cif
_cod_data_source_block lj54sad
_cod_original_cell_volume 2067.86(15)
_cod_original_sg_symbol_H-M P21/n
_cod_database_code 4504203

loop_
_symmetry_equiv_pos_as_xyz
'x, y, z'
'-x+1/2, y+1/2, -z+1/2'
'-x, -y, -z'
'x-1/2, -y-1/2, z-1/2'

loop_
_atom_site_label
_atom_site_type_symbol
_atom_site_fract_x
_atom_site_fract_y
_atom_site_fract_z
_atom_site_U_iso_or_equiv
_atom_site_adp_type
_atom_site_occupancy
_atom_site_symmetry_multiplicity
_atom_site_calc_flag
_atom_site_refinement_flags
Cu1 Cu 0.928090(14) 0.103625(15) 0.603311(14) 0.01770(7) Uani 1 1 d .
N1 N 0.70179(11) 0.57686(12) 0.82932(11) 0.0226(3) Uani 1 1 d .
N2 N 0.54844(13) -0.36230(15) 0.50172(15) 0.0407(4) Uani 1 1 d .
S1 S 1.00290(3) 0.48075(3) 0.78009(4) 0.02626(10) Uani 1 1 d .
S2 S 0.83233(3) -0.26764(3) 0.41832(3) 0.02395(10) Uani 1 1 d .
C1 C 0.87926(16) 0.45036(15) 0.54545(15) 0.0335(4) Uani 1 1 d .
H1A H 0.8495 0.4327 0.4701 0.050 Uiso 1 1 calc R
H1B H 0.9383 0.5033 0.5606 0.050 Uiso 1 1 calc R
H1C H 0.8240 0.4841 0.5651 0.050 Uiso 1 1 calc R
C2 C 0.91904(12) 0.34482(13) 0.60754(13) 0.0211(3) Uani 1 1 d .
C3 C 0.98104(12) 0.34879(13) 0.71705(13) 0.0212(3) Uani 1 1 d .
C4 C 1.03892(12) 0.25427(13) 0.77386(13) 0.0204(3) Uani 1 1 d .
C5 C 1.11898(14) 0.26517(15) 0.88500(14) 0.0298(4) Uani 1 1 d .
H5A H 1.1217 0.1951 0.9230 0.045 Uiso 1 1 calc R
H5B H 1.0982 0.3267 0.9201 0.045 Uiso 1 1 calc R
H5C H 1.1893 0.2809 0.8843 0.045 Uiso 1 1 calc R
C6 C 0.88341(12) 0.51340(13) 0.79422(12) 0.0207(3) Uani 1 1 d .
C7 C 0.79248(13) 0.44709(14) 0.75947(13) 0.0232(3) Uani 1 1 d .
H7 H 0.7906 0.3788 0.7234 0.028 Uiso 1 1 calc R
C8 C 0.70477(13) 0.48230(14) 0.77842(13) 0.0247(3) Uani 1 1 d .
H8 H 0.6429 0.4365 0.7538 0.030 Uiso 1 1 calc R
C9 C 0.78866(13) 0.64180(14) 0.85905(13) 0.0233(3) Uani 1 1 d .
H9 H 0.7875 0.7106 0.8932 0.028 Uiso 1 1 calc R
C10 C 0.87964(13) 0.61496(14) 0.84315(13) 0.0242(3) Uani 1 1 d .
H10 H 0.9387 0.6646 0.8651 0.029 Uiso 1 1 calc R
C11 C 1.00496(16) -0.24042(14) 0.63943(14) 0.0310(4) Uani 1 1 d .
H11A H 1.0539 -0.2231 0.7114 0.046 Uiso 1 1 calc R
H11B H 1.0446 -0.2744 0.6009 0.046 Uiso 1 1 calc R
H11C H 0.9505 -0.2929 0.6413 0.046 Uiso 1 1 calc R
C12 C 0.95256(12) -0.13427(13) 0.58507(13) 0.0200(3) Uani 1 1 d .
C13 C 0.87537(12) -0.13687(13) 0.48074(13) 0.0203(3) Uani 1 1 d .
C14 C 0.82934(11) -0.03862(13) 0.42246(12) 0.0195(3) Uani 1 1 d .
C15 C 0.75960(13) -0.04585(15) 0.30718(13) 0.0252(3) Uani 1 1 d .
H15A H 0.7361 0.0295 0.2797 0.038 Uiso 1 1 calc R
H15B H 0.6974 -0.0926 0.2977 0.038 Uiso 1 1 calc R
H15C H 0.7999 -0.0792 0.2691 0.038 Uiso 1 1 calc R
C16 C 0.72228(12) -0.29947(13) 0.45136(13) 0.0223(3) Uani 1 1 d .
C17 C 0.69604(15) -0.23999(16) 0.52402(16) 0.0361(4) Uani 1 1 d .
H17 H 0.7366 -0.1765 0.5586 0.043 Uiso 1 1 calc R
C18 C 0.60977(18) -0.27458(19) 0.54550(19) 0.0468(6) Uani 1 1 d .
H18 H 0.5930 -0.2324 0.5955 0.056 Uiso 1 1 calc R
C19 C 0.57480(14) -0.41916(15) 0.43193(15) 0.0311(4) Uani 1 1 d .
H19 H 0.5331 -0.4828 0.3995 0.037 Uiso 1 1 calc R
C20 C 0.65862(13) -0.39164(14) 0.40366(14) 0.0254(3) Uani 1 1 d .
H20 H 0.6727 -0.4347 0.3526 0.031 Uiso 1 1 calc R
O1 O 0.89225(9) 0.25541(9) 0.55443(9) 0.0223(2) Uani 1 1 d .
O2 O 1.03190(8) 0.15699(9) 0.73545(9) 0.0214(2) Uani 1 1 d .
O3 O 0.98377(8) -0.04584(9) 0.63939(8) 0.0204(2) Uani 1 1 d .
O4 O 0.84461(9) 0.05929(9) 0.46055(9) 0.0213(2) Uani 1 1 d .

loop_
_atom_site_aniso_label
_atom_site_aniso_U_11
_atom_site_aniso_U_22
_atom_site_aniso_U_33
_atom_site_aniso_U_23
_atom_site_aniso_U_13
_atom_site_aniso_U_12
Cu1 0.01892(10) 0.01372(10) 0.02153(11) 0.00003(7) 0.00901(8) 0.00004(7)
N1 0.0218(7) 0.0243(7) 0.0235(7) -0.0012(6) 0.0107(5) 0.0031(5)
N2 0.0380(9) 0.0403(9) 0.0519(11) -0.0074(8) 0.0263(8) -0.0143(8)
S1 0.02017(19) 0.0201(2) 0.0427(3) -0.01058(17) 0.01679(18) -0.00389(15)
S2 0.0288(2) 0.01834(19) 0.0303(2) -0.00570(16) 0.01765(17) -0.00465(15)
C1 0.0473(11) 0.0197(8) 0.0356(10) 0.0048(7) 0.0182(9) 0.0057(8)
C2 0.0210(7) 0.0168(7) 0.0310(9) 0.0004(6) 0.0162(7) 0.0005(6)
C3 0.0208(7) 0.0163(7) 0.0306(9) -0.0052(6) 0.0145(7) -0.0017(6)
C4 0.0177(7) 0.0213(8) 0.0263(8) -0.0021(6) 0.0129(6) -0.0029(6)
C5 0.0284(9) 0.0292(9) 0.0282(9) -0.0040(7) 0.0070(7) -0.0029(7)
C6 0.0194(7) 0.0202(7) 0.0242(8) -0.0013(6) 0.0103(6) 0.0014(6)
C7 0.0242(8) 0.0206(8) 0.0278(8) -0.0058(6) 0.0134(7) -0.0016(6)
C8 0.0215(7) 0.0268(8) 0.0280(8) -0.0041(7) 0.0120(6) -0.0028(6)
C9 0.0260(8) 0.0201(8) 0.0247(8) -0.0031(6) 0.0108(7) 0.0027(6)
C10 0.0228(8) 0.0215(8) 0.0288(9) -0.0058(6) 0.0105(7) -0.0022(6)
C11 0.0451(10) 0.0175(8) 0.0284(9) 0.0024(7) 0.0122(8) 0.0045(7)
C12 0.0234(7) 0.0161(7) 0.0256(8) 0.0020(6) 0.0151(6) -0.0005(6)
C13 0.0224(7) 0.0161(7) 0.0265(8) -0.0024(6) 0.0139(6) -0.0034(6)
C14 0.0161(7) 0.0212(8) 0.0256(8) -0.0010(6) 0.0128(6) -0.0013(6)
C15 0.0210(8) 0.0286(9) 0.0250(8) -0.0032(7) 0.0077(6) 0.0024(6)
C16 0.0226(8) 0.0190(7) 0.0257(8) 0.0015(6) 0.0100(6) -0.0018(6)
C17 0.0374(10) 0.0342(10) 0.0455(11) -0.0166(9) 0.0257(9) -0.0157(8)
C18 0.0474(12) 0.0497(13) 0.0581(14) -0.0232(11) 0.0367(11) -0.0204(10)
C19 0.0278(9) 0.0248(9) 0.0379(10) -0.0015(8) 0.0094(7) -0.0075(7)
C20 0.0274(8) 0.0201(8) 0.0268(8) -0.0021(6) 0.0084(7) -0.0017(6)
O1 0.0254(6) 0.0166(5) 0.0253(6) 0.0014(4) 0.0101(5) 0.0019(4)
O2 0.0207(5) 0.0187(5) 0.0246(6) -0.0011(4) 0.0083(4) 0.0006(4)
O3 0.0233(5) 0.0154(5) 0.0231(6) 0.0002(4) 0.0097(4) 0.0004(4)
O4 0.0229(5) 0.0174(5) 0.0239(6) 0.0003(4) 0.0093(4) 0.0012(4)

loop_
_atom_type_symbol
_atom_type_description
_atom_type_scat_dispersion_real
_atom_type_scat_dispersion_imag
_atom_type_scat_source
C C 0.0033 0.0016 'International Tables Vol C Tables 4.2.6.8 and 6.1.1.4'
H H 0.0000 0.0000 'International Tables Vol C Tables 4.2.6.8 and 6.1.1.4'
O O 0.0106 0.0060 'International Tables Vol C Tables 4.2.6.8 and 6.1.1.4'
S S 0.1246 0.1234 'International Tables Vol C Tables 4.2.6.8 and 6.1.1.4'
Cu Cu 0.3201 1.2651 'International Tables Vol C Tables 4.2.6.8 and 6.1.1.4'
N N 0.0061 0.0033 'International Tables Vol C Tables 4.2.6.8 and 6.1.1.4'

loop_
_geom_angle_atom_site_label_1
_geom_angle_atom_site_label_2
_geom_angle_atom_site_label_3
_geom_angle
_geom_angle_site_symmetry_3
O3 Cu1 O4 91.56(5) .
O3 Cu1 O1 168.78(5) .
O4 Cu1 O1 86.07(5) .
O3 Cu1 O2 89.44(5) .
O4 Cu1 O2 168.82(5) .
O1 Cu1 O2 90.79(5) .
O3 Cu1 N1 93.14(5) 2_646
O4 Cu1 N1 97.51(5) 2_646
O1 Cu1 N1 98.05(5) 2_646
O2 Cu1 N1 93.55(5) 2_646
C8 N1 C9 116.45(14) .
C8 N1 Cu1 120.63(11) 2_656
C9 N1 Cu1 121.31(11) 2_656
C18 N2 C19 115.44(16) .
C6 S1 C3 105.37(7) .
C13 S2 C16 102.63(7) .
C2 C1 H1A 109.5 .
C2 C1 H1B 109.5 .
H1A C1 H1B 109.5 .
C2 C1 H1C 109.5 .
H1A C1 H1C 109.5 .
H1B C1 H1C 109.5 .
O1 C2 C3 124.34(15) .
O1 C2 C1 114.71(15) .
C3 C2 C1 120.94(15) .
C2 C3 C4 122.28(14) .
C2 C3 S1 118.11(12) .
C4 C3 S1 118.90(12) .
O2 C4 C3 124.12(15) .
O2 C4 C5 114.43(14) .
C3 C4 C5 121.37(14) .
C4 C5 H5A 109.5 .
C4 C5 H5B 109.5 .
H5A C5 H5B 109.5 .
C4 C5 H5C 109.5 .
H5A C5 H5C 109.5 .
H5B C5 H5C 109.5 .
C7 C6 C10 117.74(14) .
C7 C6 S1 125.22(12) .
C10 C6 S1 117.04(12) .
C8 C7 C6 118.84(15) .
C8 C7 H7 120.6 .
C6 C7 H7 120.6 .
N1 C8 C7 123.98(15) .
N1 C8 H8 118.0 .
C7 C8 H8 118.0 .
N1 C9 C10 124.08(15) .
N1 C9 H9 118.0 .
C10 C9 H9 118.0 .
C9 C10 C6 118.81(15) .
C9 C10 H10 120.6 .
C6 C10 H10 120.6 .
C12 C11 H11A 109.5 .
C12 C11 H11B 109.5 .
H11A C11 H11B 109.5 .
C12 C11 H11C 109.5 .
H11A C11 H11C 109.5 .
H11B C11 H11C 109.5 .
O3 C12 C13 124.43(14) .
O3 C12 C11 114.88(14) .
C13 C12 C11 120.69(14) .
C12 C13 C14 123.19(14) .
C12 C13 S2 119.31(12) .
C14 C13 S2 117.51(12) .
O4 C14 C13 124.15(14) .
O4 C14 C15 115.23(14) .
C13 C14 C15 120.60(14) .
C14 C15 H15A 109.5 .
C14 C15 H15B 109.5 .
H15A C15 H15B 109.5 .
C14 C15 H15C 109.5 .
H15A C15 H15C 109.5 .
H15B C15 H15C 109.5 .
C17 C16 C20 117.18(15) .
C17 C16 S2 124.00(13) .
C20 C16 S2 118.80(13) .
C18 C17 C16 118.83(17) .
C18 C17 H17 120.6 .
C16 C17 H17 120.6 .
N2 C18 C17 125.12(19) .
N2 C18 H18 117.4 .
C17 C18 H18 117.4 .
N2 C19 C20 124.41(16) .
N2 C19 H19 117.8 .
C20 C19 H19 117.8 .
C19 C20 C16 119.01(16) .
C19 C20 H20 120.5 .
C16 C20 H20 120.5 .
C2 O1 Cu1 127.78(10) .
C4 O2 Cu1 127.36(10) .
C12 O3 Cu1 127.54(10) .
C14 O4 Cu1 127.93(10) .

loop_
_geom_bond_atom_site_label_1
_geom_bond_atom_site_label_2
_geom_bond_distance
_geom_bond_site_symmetry_2
Cu1 O3 1.9267(11) .
Cu1 O4 1.9270(11) .
Cu1 O1 1.9284(11) .
Cu1 O2 1.9312(11) .
Cu1 N1 2.3184(13) 2_646
N1 C8 1.338(2) .
N1 C9 1.340(2) .
N1 Cu1 2.3184(13) 2_656
N2 C18 1.330(3) .
N2 C19 1.335(3) .
S1 C6 1.7579(15) .
S1 C3 1.7673(16) .
S2 C13 1.7688(16) .
S2 C16 1.7699(16) .
C1 C2 1.501(2) .
C1 H1A 0.9800 .
C1 H1B 0.9800 .
C1 H1C 0.9800 .
C2 O1 1.265(2) .
C2 C3 1.417(2) .
C3 C4 1.425(2) .
C4 O2 1.2641(19) .
C4 C5 1.503(2) .
C5 H5A 0.9800 .
C5 H5B 0.9800 .
C5 H5C 0.9800 .
C6 C7 1.390(2) .
C6 C10 1.397(2) .
C7 C8 1.385(2) .
C7 H7 0.9500 .
C8 H8 0.9500 .
C9 C10 1.378(2) .
C9 H9 0.9500 .
C10 H10 0.9500 .
C11 C12 1.504(2) .
C11 H11A 0.9800 .
C11 H11B 0.9800 .
C11 H11C 0.9800 .
C12 O3 1.2683(19) .
C12 C13 1.416(2) .
C13 C14 1.422(2) .
C14 O4 1.2647(19) .
C14 C15 1.506(2) .
C15 H15A 0.9800 .
C15 H15B 0.9800 .
C15 H15C 0.9800 .
C16 C17 1.383(2) .
C16 C20 1.398(2) .
C17 C18 1.383(3) .
C17 H17 0.9500 .
C18 H18 0.9500 .
C19 C20 1.382(2) .
C19 H19 0.9500 .
C20 H20 0.9500 .

loop_
_geom_torsion_atom_site_label_1
_geom_torsion_atom_site_label_2
_geom_torsion_atom_site_label_3
_geom_torsion_atom_site_label_4
_geom_torsion
_geom_torsion_site_symmetry_1
O1 C2 C3 C4 14.2(2) .
C1 C2 C3 C4 -166.14(15) .
O1 C2 C3 S1 -175.58(12) .
C1 C2 C3 S1 4.1(2) .
C6 S1 C3 C2 76.72(13) .
C6 S1 C3 C4 -112.73(12) .
C2 C3 C4 O2 -7.6(2) .
S1 C3 C4 O2 -177.73(12) .
C2 C3 C4 C5 169.08(15) .
S1 C3 C4 C5 -1.1(2) .
C3 S1 C6 C7 -1.22(17) .
C3 S1 C6 C10 179.66(13) .
C10 C6 C7 C8 -2.5(2) .
S1 C6 C7 C8 178.42(13) .
C9 N1 C8 C7 2.8(2) .
Cu1 N1 C8 C7 -162.98(13) 2_656
C6 C7 C8 N1 -0.5(3) .
C8 N1 C9 C10 -2.1(2) .
Cu1 N1 C9 C10 163.53(13) 2_656
N1 C9 C10 C6 -0.8(3) .
C7 C6 C10 C9 3.1(2) .
S1 C6 C10 C9 -177.75(13) .
O3 C12 C13 C14 4.5(2) .
C11 C12 C13 C14 -174.88(15) .
O3 C12 C13 S2 -175.20(12) .
C11 C12 C13 S2 5.4(2) .
C16 S2 C13 C12 90.46(13) .
C16 S2 C13 C14 -89.25(12) .
C12 C13 C14 O4 -7.1(2) .
S2 C13 C14 O4 172.64(12) .
C12 C13 C14 C15 171.26(14) .
S2 C13 C14 C15 -9.03(18) .
C13 S2 C16 C17 -9.78(18) .
C13 S2 C16 C20 171.79(13) .
C20 C16 C17 C18 0.2(3) .
S2 C16 C17 C18 -178.26(17) .
C19 N2 C18 C17 -0.1(4) .
C16 C17 C18 N2 0.2(4) .
C18 N2 C19 C20 -0.6(3) .
N2 C19 C20 C16 1.0(3) .
C17 C16 C20 C19 -0.8(3) .
S2 C16 C20 C19 177.77(13) .
C3 C2 O1 Cu1 -1.2(2) .
C1 C2 O1 Cu1 179.12(11) .
O3 Cu1 O1 C2 -102.7(3) .
O4 Cu1 O1 C2 179.16(13) .
O2 Cu1 O1 C2 -11.58(13) .
N1 Cu1 O1 C2 82.12(13) 2_646
C3 C4 O2 Cu1 -11.3(2) .
C5 C4 O2 Cu1 171.84(10) .
O3 Cu1 O2 C4 -173.44(12) .
O4 Cu1 O2 C4 91.3(3) .
O1 Cu1 O2 C4 17.79(13) .
N1 Cu1 O2 C4 -80.33(13) 2_646
C13 C12 O3 Cu1 6.4(2) .
C11 C12 O3 Cu1 -174.16(11) .
O4 Cu1 O3 C12 -10.88(12) .
O1 Cu1 O3 C12 -88.5(3) .
O2 Cu1 O3 C12 -179.74(12) .
N1 Cu1 O3 C12 86.74(12) 2_646
C13 C14 O4 Cu1 -1.6(2) .
C15 C14 O4 Cu1 180.00(9) .
O3 Cu1 O4 C14 8.49(12) .
O1 Cu1 O4 C14 177.50(12) .
O2 Cu1 O4 C14 103.5(3) .
N1 Cu1 O4 C14 -84.88(12) 2_646
